data_7208958
loop_
_publ_author_name
'Saines, Paul J.'
'Steinmann, Mark'
'Tan, Jin-Chong'
'Yeung, Hamish H.-M.'
'Cheetham, Anthony K.'

_publ_section_title
;
 Structural diversity and luminescent properties of lanthanide 2,2- and
 2,3-dimethylsuccinate frameworks
;
_journal_issue 1
_journal_name_full CrystEngComm
_journal_page_first 100
_journal_paper_doi 10.1039/c2ce26279g
_journal_volume 15
_journal_year 2013
_chemical_compound_source 'synthesis as described'
_chemical_formula_moiety 'C24 H37 Lu3 O19'
_chemical_formula_sum 'C24 H37 Lu3 O19'
_chemical_formula_weight 1154.211
_chemical_name_systematic
;
?
;
_space_group_IT_number 2
_symmetry_cell_setting triclinic
_symmetry_Int_Tables_number 2
_symmetry_space_group_name_Hall '-P 1'
_symmetry_space_group_name_H-M 'P -1'
_atom_sites_solution_hydrogens geom
_atom_sites_solution_primary direct
_atom_sites_solution_secondary difmap
_audit_creation_date 2012-05-17T12:16:01-00:00
_audit_creation_method 'WinGX routine CIF_UPDATE'
_cell_angle_alpha 116.813(2)
_cell_angle_beta 94.0420(10)
_cell_angle_gamma 113.589(2)
_cell_formula_units_Z 2
_cell_length_a 11.8632(2)
_cell_length_b 13.0361(3)
_cell_length_c 13.1531(2)
_cell_measurement_reflns_used 37339
_cell_measurement_temperature 120(2)
_cell_measurement_theta_max 32.5687
_cell_measurement_theta_min 2.9945
_cell_measurement_wavelength 0.71073
_cell_volume 1583.45(7)
_computing_cell_refinement 'CrysAlisPro V1.171.35.11 (Agilent Technologies)'
_computing_data_collection 'CrysAlisPro V1.171.35.11 (Agilent Technologies)'
_computing_data_reduction 'CrysAlisPro V1.171.35.11 (Agilent Technologies)'
_computing_molecular_graphics 'Diamond (Brandenburg 1997)'
_computing_publication_material 'WinGX publication routines (Farrugia, 1999)'
_computing_structure_refinement 'SHELXL-97 (Sheldrick, 2008)'
_computing_structure_solution 'SHELXS-97 (Sheldrick, 2008)'
_diffrn_ambient_temperature 120(2)
_diffrn_detector_area_resol_mean 16.1183
_diffrn_measured_fraction_theta_full 0.9973
_diffrn_measured_fraction_theta_max 0.941
_diffrn_measurement_device_type 'Xcalibur, Eos, Gemini ultra'
_diffrn_radiation_monochromator graphite
_diffrn_radiation_probe x-ray
_diffrn_radiation_source 'Enhance (Mo) X-ray Source'
_diffrn_radiation_type MoK\a
_diffrn_radiation_wavelength 0.71073
_diffrn_reflns_av_R_equivalents 0.0506
_diffrn_reflns_av_unetI/netI 0.0242
_diffrn_reflns_limit_h_max 17
_diffrn_reflns_limit_h_min -17
_diffrn_reflns_limit_k_max 19
_diffrn_reflns_limit_k_min -19
_diffrn_reflns_limit_l_max 19
_diffrn_reflns_limit_l_min -19
_diffrn_reflns_number 79702
_diffrn_reflns_theta_full 30.44
_diffrn_reflns_theta_max 32.64
_diffrn_reflns_theta_min 3
_exptl_absorpt_coefficient_mu 9.328
_exptl_absorpt_correction_T_max 0.461
_exptl_absorpt_correction_T_min 0.044
_exptl_absorpt_correction_type analytical
_exptl_absorpt_process_details
;
CrysAlisPro, Agilent Technologies,
Version 1.171.35.21 (release 20-01-2012 CrysAlis171 .NET)
(compiled Jan 23 2012,18:06:46)
Analytical numeric absorption correction using a multifaceted crystal
model based on expressions derived by R.C. Clark & J.S. Reid.
(Clark, R. C. & Reid, J. S. (1995). Acta Cryst. A51, 887-897)
;
_exptl_crystal_colour colourless
_exptl_crystal_density_diffrn 2.421
_exptl_crystal_density_method 'not measured'
_exptl_crystal_description plate
_exptl_crystal_F_000 1092
_exptl_crystal_size_max 0.6825
_exptl_crystal_size_mid 0.3351
_exptl_crystal_size_min 0.0882
_refine_diff_density_max 3.38
_refine_diff_density_min -2.732
_refine_diff_density_rms 0.211
_refine_ls_extinction_method none
_refine_ls_goodness_of_fit_ref 1.113
_refine_ls_hydrogen_treatment mixed
_refine_ls_matrix_type full
_refine_ls_number_parameters 441
_refine_ls_number_reflns 10907
_refine_ls_number_restraints 19
_refine_ls_restrained_S_all 1.114
_refine_ls_R_factor_all 0.0248
_refine_ls_R_factor_gt 0.0236
_refine_ls_shift/su_max 0.005
_refine_ls_shift/su_mean 0
_refine_ls_structure_factor_coef Fsqd
_refine_ls_weighting_details 'calc w=1/[\s^2^(Fo^2^)+(0.0358P)^2^+1.8070P] where P=(Fo^2^+2Fc^2^)/3'
_refine_ls_weighting_scheme calc
_refine_ls_wR_factor_gt 0.0634
_refine_ls_wR_factor_ref 0.0644
_reflns_number_gt 10508
_reflns_number_total 10907
_reflns_threshold_expression >2sigma(I)
_cod_data_source_file c2ce26279g.txt
_cod_data_source_block Compound11
_cod_original_cell_volume 1583.45(5)
_cod_database_code 7208958

loop_
_symmetry_equiv_pos_as_xyz
'x, y, z'
'-x, -y, -z'

loop_
_atom_site_label
_atom_site_type_symbol
_atom_site_fract_x
_atom_site_fract_y
_atom_site_fract_z
_atom_site_U_iso_or_equiv
_atom_site_adp_type
_atom_site_occupancy
_atom_site_symmetry_multiplicity
_atom_site_calc_flag
_atom_site_refinement_flags
_atom_site_disorder_assembly
_atom_site_disorder_group
Lu3 Lu 0.484747(9) 0.708473(10) 0.927330(10) 0.00769(3) Uani 1 1 d . . .
Lu2 Lu 0.827103(9) 0.755350(10) 1.025855(10) 0.00858(3) Uani 1 1 d . . .
Lu1 Lu 1.178052(9) 0.803256(10) 1.080136(10) 0.00964(3) Uani 1 1 d . . .
O24 O 0.72868(18) 0.52177(19) 0.9084(2) 0.0146(4) Uani 1 1 d . A .
O32 O 0.61177(18) 0.77422(19) 0.82515(19) 0.0122(3) Uani 1 1 d . . .
O23 O 0.59188(18) 0.59811(18) 0.93606(19) 0.0131(3) Uani 1 1 d . A .
O31 O 0.79057(19) 0.7608(2) 0.85965(19) 0.0159(4) Uani 1 1 d . A .
O1 O 1.20817(19) 0.7614(2) 0.9044(2) 0.0159(4) Uani 1 1 d . . .
C31 C 0.7053(2) 0.7589(2) 0.7948(2) 0.0103(4) Uani 1 1 d . A .
C1 C 1.2762(2) 0.7753(2) 0.8366(2) 0.0101(4) Uani 1 1 d . A .
C2 C 1.2232(2) 0.7934(2) 0.7394(2) 0.0105(4) Uani 1 1 d . . .
C32 C 0.7161(2) 0.7316(2) 0.6712(2) 0.0106(4) Uani 1 1 d . . .
C25 C 0.5026(2) 0.3663(3) 0.7937(3) 0.0136(5) Uani 1 1 d . . .
H25A H 0.4584 0.3736 0.7345 0.016 Uiso 1 1 calc R A .
H25B H 0.4423 0.3407 0.8348 0.016 Uiso 1 1 calc R . .
C26 C 0.6146(2) 0.5006(2) 0.8837(2) 0.0115(4) Uani 1 1 d . A .
C12 C 0.9596(2) 0.7111(3) 1.3266(3) 0.0132(5) Uani 1 1 d . A .
C4 C 1.0922(3) 0.6684(3) 0.6573(3) 0.0161(5) Uani 1 1 d . A .
H4A H 1.1061 0.5943 0.6159 0.024 Uiso 1 1 calc R . .
H4B H 1.0519 0.6797 0.6002 0.024 Uiso 1 1 calc R . .
H4C H 1.0371 0.6534 0.7049 0.024 Uiso 1 1 calc R . .
C33 C 0.6152(3) 0.7427(3) 0.6040(3) 0.0164(5) Uani 1 1 d . A .
H33A H 0.5308 0.6885 0.6025 0.025 Uiso 1 1 calc R . .
H33B H 0.6184 0.7140 0.5235 0.025 Uiso 1 1 calc R . .
H33C H 0.6332 0.8325 0.6438 0.025 Uiso 1 1 calc R . .
C34 C 0.6926(3) 0.5888(3) 0.6015(3) 0.0166(5) Uani 1 1 d . A .
H34A H 0.7595 0.5829 0.6402 0.025 Uiso 1 1 calc R . .
H34B H 0.6936 0.5643 0.5211 0.025 Uiso 1 1 calc R . .
H34C H 0.6102 0.5307 0.6000 0.025 Uiso 1 1 calc R . .
C11 C 0.9502(3) 0.7273(3) 1.2197(3) 0.0212(6) Uani 1 1 d . . .
C22 C 0.5353(2) 0.2552(3) 0.7275(3) 0.0124(4) Uani 1 1 d . A .
C3 C 1.3131(3) 0.8101(3) 0.6635(3) 0.0165(5) Uani 1 1 d . A .
H3A H 1.3935 0.8899 0.7129 0.025 Uiso 1 1 calc R . .
H3B H 1.2733 0.8142 0.6003 0.025 Uiso 1 1 calc R . .
H3C H 1.3291 0.7367 0.6296 0.025 Uiso 1 1 calc R . .
C14 C 1.0201(3) 0.6230(3) 1.3140(4) 0.0273(7) Uani 1 1 d . . .
H14A H 0.9601 0.5338 1.2524 0.041 Uiso 1 1 calc R A .
H14B H 1.0401 0.6279 1.3885 0.041 Uiso 1 1 calc R . .
H14C H 1.0979 0.6525 1.2931 0.041 Uiso 1 1 calc R . .
C13 C 1.0518(3) 0.8510(3) 1.4348(3) 0.0279(7) Uani 1 1 d . . .
H13A H 1.1345 0.8842 1.4225 0.042 Uiso 1 1 calc R A .
H13B H 1.0620 0.8480 1.5063 0.042 Uiso 1 1 calc R . .
H13C H 1.0163 0.9078 1.4429 0.042 Uiso 1 1 calc R . .
O12 O 0.8535(3) 0.7323(2) 1.1819(2) 0.0299(5) Uani 1 1 d . A .
O2 O 1.37908(18) 0.77009(19) 0.8410(2) 0.0145(4) Uani 1 1 d . . .
C5 C 1.1967(2) 0.9102(2) 0.7977(3) 0.0121(4) Uani 1 1 d . A .
H5A H 1.1616 0.9186 0.7348 0.014 Uiso 1 1 calc R . .
H5B H 1.1304 0.8893 0.8353 0.014 Uiso 1 1 calc R . .
C6 C 1.3105(2) 1.0420(3) 0.8900(2) 0.0107(4) Uani 1 1 d . . .
O4 O 1.30109(17) 1.14678(18) 0.92223(18) 0.0119(3) Uani 1 1 d . . .
O3 O 1.41256(18) 1.05343(19) 0.93992(18) 0.0113(3) Uani 1 1 d . . .
C35 C 0.8558(2) 0.8263(3) 0.6878(3) 0.0121(4) Uani 1 1 d . A .
H35A H 0.9124 0.7956 0.7053 0.014 Uiso 1 1 calc R . .
H35B H 0.8595 0.8225 0.6128 0.014 Uiso 1 1 calc R . .
C36 C 0.9071(2) 0.9693(2) 0.7866(3) 0.0122(5) Uani 1 1 d . . .
O33 O 0.82731(19) 1.0103(2) 0.8095(2) 0.0201(4) Uani 1 1 d . . .
O34 O 1.02720(18) 1.0376(2) 0.8379(2) 0.0205(5) Uani 1 1 d . . .
C16 C 0.7182(2) 0.5294(3) 1.2491(3) 0.0119(4) Uani 1 1 d . . .
C15 C 0.8290(3) 0.6602(3) 1.3484(3) 0.0145(5) Uani 1 1 d . . .
H15A H 0.8422 0.6541 1.4187 0.017 Uiso 1 1 calc R A .
H15B H 0.8018 0.7261 1.3680 0.017 Uiso 1 1 calc R . .
O14 O 0.61461(17) 0.48013(19) 1.27128(18) 0.0125(3) Uani 1 1 d . . .
O13 O 0.72524(18) 0.46936(19) 1.14390(19) 0.0142(4) Uani 1 1 d . . .
C21 C 0.6063(3) 0.2395(2) 0.8169(2) 0.0120(4) Uani 1 1 d . . .
C23 C 0.4060(3) 0.1252(3) 0.6515(3) 0.0204(6) Uani 1 1 d . . .
H23A H 0.3549 0.1124 0.7024 0.031 Uiso 1 1 calc R A .
H23B H 0.4233 0.0531 0.6130 0.031 Uiso 1 1 calc R . .
H23C H 0.3597 0.1294 0.5919 0.031 Uiso 1 1 calc R . .
O21 O 0.5764(2) 0.2612(2) 0.91300(19) 0.0167(4) Uani 1 1 d . . .
O22 O 0.6876(2) 0.2010(2) 0.7902(2) 0.0183(4) Uani 1 1 d . . .
C24 C 0.6136(3) 0.2778(3) 0.6448(3) 0.0176(5) Uani 1 1 d . . .
H24A H 0.5659 0.2846 0.5882 0.026 Uiso 1 1 calc R A .
H24B H 0.6296 0.2053 0.6027 0.026 Uiso 1 1 calc R . .
H24C H 0.6944 0.3577 0.6916 0.026 Uiso 1 1 calc R . .
O1H O 0.9890(2) 0.7405(3) 0.9697(2) 0.0260(5) Uani 1 1 d D A 1
H1H H 0.987(5) 0.730(5) 0.901(2) 0.039 Uiso 1 1 d D B 1
O1W O 1.37686(18) 0.9826(2) 1.1304(2) 0.0148(4) Uani 1 1 d D C 2
H1WA H 1.439(3) 0.976(3) 1.104(4) 0.022 Uiso 1 1 d D D 2
H1WB H 1.384(3) 1.057(2) 1.151(4) 0.022 Uiso 1 1 d D E 2
O2W O 1.1203(2) 0.5811(2) 0.9901(2) 0.0208(5) Uani 1 1 d D F 3
H2WA H 1.159(4) 0.549(4) 0.944(3) 0.031 Uiso 1 1 d D G 3
H2WB H 1.105(4) 0.552(4) 1.036(3) 0.031 Uiso 1 1 d D H 3
O11 O 1.0630(5) 0.7505(6) 1.1957(5) 0.0255(8) Uani 0.50 1 d PU A .
O11A O 1.0305(5) 0.7351(6) 1.1669(5) 0.0255(8) Uani 0.50 1 d PU A .

loop_
_atom_site_aniso_label
_atom_site_aniso_U_11
_atom_site_aniso_U_22
_atom_site_aniso_U_33
_atom_site_aniso_U_23
_atom_site_aniso_U_13
_atom_site_aniso_U_12
Lu3 0.00681(5) 0.00752(5) 0.01034(5) 0.00527(4) 0.00258(4) 0.00417(4)
Lu2 0.00729(5) 0.00796(5) 0.01104(5) 0.00491(4) 0.00188(4) 0.00440(4)
Lu1 0.00881(5) 0.00921(5) 0.01453(6) 0.00752(4) 0.00580(4) 0.00560(4)
O24 0.0107(8) 0.0106(8) 0.0201(10) 0.0064(8) 0.0019(7) 0.0056(7)
O32 0.0121(8) 0.0129(8) 0.0149(9) 0.0084(8) 0.0066(7) 0.0072(7)
O23 0.0132(8) 0.0091(8) 0.0162(9) 0.0052(7) 0.0023(7) 0.0069(7)
O31 0.0137(8) 0.0237(10) 0.0148(10) 0.0125(9) 0.0043(7) 0.0103(8)
O1 0.0158(9) 0.0182(9) 0.0160(10) 0.0096(8) 0.0070(8) 0.0092(8)
C31 0.0094(10) 0.0088(10) 0.0117(11) 0.0057(9) 0.0029(8) 0.0033(8)
C1 0.0103(10) 0.0073(10) 0.0111(11) 0.0045(9) 0.0007(8) 0.0038(8)
C2 0.0104(10) 0.0099(10) 0.0126(11) 0.0060(9) 0.0021(9) 0.0062(8)
C32 0.0093(10) 0.0102(10) 0.0118(11) 0.0061(9) 0.0029(8) 0.0038(8)
C25 0.0099(10) 0.0098(11) 0.0173(13) 0.0044(10) 0.0020(9) 0.0050(9)
C26 0.0134(10) 0.0096(10) 0.0130(11) 0.0064(9) 0.0043(9) 0.0063(9)
C12 0.0102(10) 0.0111(11) 0.0165(12) 0.0070(10) 0.0042(9) 0.0037(9)
C4 0.0151(11) 0.0103(11) 0.0173(13) 0.0045(10) -0.0019(10) 0.0055(9)
C33 0.0143(11) 0.0190(13) 0.0147(12) 0.0086(11) 0.0003(10) 0.0079(10)
C34 0.0161(12) 0.0108(11) 0.0165(13) 0.0050(10) 0.0047(10) 0.0037(9)
C11 0.0361(16) 0.0084(11) 0.0201(14) 0.0084(11) 0.0151(13) 0.0095(11)
C22 0.0144(11) 0.0094(10) 0.0140(12) 0.0058(10) 0.0043(9) 0.0068(9)
C3 0.0196(12) 0.0175(12) 0.0151(12) 0.0096(11) 0.0071(10) 0.0099(10)
C14 0.0175(13) 0.0220(15) 0.036(2) 0.0102(14) -0.0009(13) 0.0114(12)
C13 0.0144(12) 0.0168(14) 0.0301(18) 0.0032(13) 0.0021(12) -0.0003(11)
O12 0.0486(15) 0.0218(11) 0.0202(12) 0.0134(10) 0.0034(11) 0.0164(11)
O2 0.0106(8) 0.0154(9) 0.0219(10) 0.0118(8) 0.0044(7) 0.0077(7)
C5 0.0097(10) 0.0087(10) 0.0147(12) 0.0041(10) -0.0004(9) 0.0047(8)
C6 0.0100(10) 0.0107(11) 0.0130(11) 0.0072(9) 0.0040(9) 0.0053(9)
O4 0.0113(8) 0.0093(8) 0.0157(9) 0.0057(7) 0.0023(7) 0.0066(7)
O3 0.0103(8) 0.0109(8) 0.0140(9) 0.0067(7) 0.0020(7) 0.0064(7)
C35 0.0106(10) 0.0107(11) 0.0153(12) 0.0059(10) 0.0067(9) 0.0062(9)
C36 0.0101(10) 0.0090(10) 0.0180(13) 0.0073(10) 0.0057(9) 0.0044(9)
O33 0.0101(8) 0.0108(9) 0.0306(13) 0.0036(9) 0.0044(8) 0.0061(7)
O34 0.0083(8) 0.0110(9) 0.0316(13) 0.0047(9) 0.0029(8) 0.0037(7)
C16 0.0101(10) 0.0105(11) 0.0153(12) 0.0073(10) 0.0028(9) 0.0048(9)
C15 0.0125(11) 0.0130(11) 0.0115(12) 0.0055(10) 0.0034(9) 0.0017(9)
O14 0.0095(7) 0.0126(8) 0.0139(9) 0.0068(7) 0.0042(7) 0.0042(7)
O13 0.0119(8) 0.0132(9) 0.0135(9) 0.0055(8) 0.0050(7) 0.0043(7)
C21 0.0148(11) 0.0075(10) 0.0122(11) 0.0056(9) 0.0026(9) 0.0038(9)
C23 0.0228(13) 0.0116(12) 0.0171(14) 0.0047(11) 0.0006(11) 0.0044(10)
O21 0.0200(9) 0.0162(9) 0.0113(9) 0.0073(8) 0.0048(8) 0.0063(8)
O22 0.0277(10) 0.0197(10) 0.0171(10) 0.0115(9) 0.0070(8) 0.0175(9)
C24 0.0236(13) 0.0232(14) 0.0173(13) 0.0146(12) 0.0108(11) 0.0157(11)
O1H 0.0123(9) 0.0368(13) 0.0151(10) 0.0017(10) 0.0025(8) 0.0143(9)
O1W 0.0112(8) 0.0132(9) 0.0243(11) 0.0113(8) 0.0088(8) 0.0072(7)
O2W 0.0238(10) 0.0121(9) 0.0279(12) 0.0103(9) 0.0175(9) 0.0087(8)
O11 0.0255(10) 0.0256(9) 0.0245(10) 0.0143(7) 0.0117(8) 0.0097(6)
O11A 0.0255(10) 0.0256(9) 0.0245(10) 0.0143(7) 0.0117(8) 0.0097(6)

loop_
_atom_type_symbol
_atom_type_description
_atom_type_scat_dispersion_real
_atom_type_scat_dispersion_imag
_atom_type_scat_source
C C 0.0033 0.0016 'International Tables Vol C Tables 4.2.6.8 and 6.1.1.4'
H H 0 0 'International Tables Vol C Tables 4.2.6.8 and 6.1.1.4'
O O 0.0106 0.006 'International Tables Vol C Tables 4.2.6.8 and 6.1.1.4'
Lu Lu -0.472 5.8584 'International Tables Vol C Tables 4.2.6.8 and 6.1.1.4'

loop_
_geom_angle_atom_site_label_1
_geom_angle_atom_site_label_2
_geom_angle_atom_site_label_3
_geom_angle
_geom_angle_site_symmetry_1
_geom_angle_site_symmetry_3
O21 Lu3 O2 103.75(8) 2_667 1_455
O21 Lu3 O32 153.67(8) 2_667 .
O2 Lu3 O32 76.19(7) 1_455 .
O21 Lu3 O23 98.10(8) 2_667 .
O2 Lu3 O23 156.25(8) 1_455 .
O32 Lu3 O23 88.34(7) . .
O21 Lu3 O13 75.07(7) 2_667 2_667
O2 Lu3 O13 80.84(7) 1_455 2_667
O32 Lu3 O13 129.85(7) . 2_667
O23 Lu3 O13 96.12(7) . 2_667
O21 Lu3 O14 129.06(7) 2_667 2_667
O2 Lu3 O14 79.40(7) 1_455 2_667
O32 Lu3 O14 77.16(7) . 2_667
O23 Lu3 O14 79.66(7) . 2_667
O13 Lu3 O14 54.96(7) 2_667 2_667
O21 Lu3 O3 75.05(7) 2_667 2_777
O2 Lu3 O3 75.49(7) 1_455 2_777
O32 Lu3 O3 79.58(7) . 2_777
O23 Lu3 O3 119.79(7) . 2_777
O13 Lu3 O3 135.77(7) 2_667 2_777
O14 Lu3 O3 149.10(7) 2_667 2_777
O21 Lu3 O4 81.54(7) 2_667 2_777
O2 Lu3 O4 125.43(7) 1_455 2_777
O32 Lu3 O4 77.64(7) . 2_777
O23 Lu3 O4 66.68(6) . 2_777
O13 Lu3 O4 148.72(7) 2_667 2_777
O14 Lu3 O4 138.10(6) 2_667 2_777
O3 Lu3 O4 53.11(6) 2_777 2_777
O21 Lu3 C16 102.33(8) 2_667 2_667
O2 Lu3 C16 78.30(8) 1_455 2_667
O32 Lu3 C16 103.38(8) . 2_667
O23 Lu3 C16 88.13(7) . 2_667
O13 Lu3 C16 27.60(7) 2_667 2_667
O14 Lu3 C16 27.37(7) 2_667 2_667
O3 Lu3 C16 152.08(7) 2_777 2_667
O4 Lu3 C16 154.80(7) 2_777 2_667
O21 Lu3 C6 77.12(8) 2_667 2_777
O2 Lu3 C6 100.10(7) 1_455 2_777
O32 Lu3 C6 77.00(7) . 2_777
O23 Lu3 C6 93.67(7) . 2_777
O13 Lu3 C6 151.54(7) 2_667 2_777
O14 Lu3 C6 153.47(7) 2_667 2_777
O3 Lu3 C6 26.12(7) 2_777 2_777
O4 Lu3 C6 26.99(6) 2_777 2_777
C16 Lu3 C6 178.18(7) 2_667 2_777
O1H Lu2 O12 99.41(10) . .
O1H Lu2 O34 84.78(9) . 2_777
O12 Lu2 O34 81.49(10) . 2_777
O1H Lu2 O31 80.61(9) . .
O12 Lu2 O31 175.34(9) . .
O34 Lu2 O31 103.14(9) 2_777 .
O1H Lu2 O4 153.78(9) . 2_777
O12 Lu2 O4 97.67(9) . 2_777
O34 Lu2 O4 78.25(7) 2_777 2_777
O31 Lu2 O4 83.94(7) . 2_777
O1H Lu2 O24 81.75(8) . .
O12 Lu2 O24 85.31(9) . .
O34 Lu2 O24 159.31(7) 2_777 .
O31 Lu2 O24 90.09(8) . .
O4 Lu2 O24 119.46(7) 2_777 .
O1H Lu2 O23 130.95(8) . .
O12 Lu2 O23 96.16(9) . .
O34 Lu2 O23 143.70(7) 2_777 .
O31 Lu2 O23 80.46(7) . .
O4 Lu2 O23 66.11(6) 2_777 .
O24 Lu2 O23 53.53(6) . .
O1H Lu2 C26 105.40(9) . .
O12 Lu2 C26 92.62(9) . .
O34 Lu2 C26 169.03(8) 2_777 .
O31 Lu2 C26 82.90(8) . .
O4 Lu2 C26 93.49(7) 2_777 .
O24 Lu2 C26 26.28(7) . .
O23 Lu2 C26 27.38(7) . .
O1H Lu1 O1 77.02(8) . .
O1H Lu1 O33 83.45(9) . 2_777
O1 Lu1 O33 116.71(9) . 2_777
O1H Lu1 O11A 72.81(17) . .
O1 Lu1 O11A 142.93(17) . .
O33 Lu1 O11A 80.85(17) 2_777 .
O1H Lu1 O11 83.51(17) . .
O1 Lu1 O11 152.03(17) . .
O33 Lu1 O11 80.18(17) 2_777 .
O11A Lu1 O11 10.8(2) . .
O1H Lu1 O22 154.07(9) . 2_767
O1 Lu1 O22 118.43(8) . 2_767
O33 Lu1 O22 104.79(8) 2_777 2_767
O11A Lu1 O22 84.12(16) . 2_767
O11 Lu1 O22 74.01(16) . 2_767
O1H Lu1 O1W 128.32(9) . .
O1 Lu1 O1W 76.70(8) . .
O33 Lu1 O1W 70.18(7) 2_777 .
O11A Lu1 O1W 139.75(16) . .
O11 Lu1 O1W 131.24(16) . .
O22 Lu1 O1W 77.23(8) 2_767 .
O1H Lu1 O2W 87.63(9) . .
O1 Lu1 O2W 79.49(8) . .
O33 Lu1 O2W 158.91(8) 2_777 .
O11A Lu1 O2W 78.26(17) . .
O11 Lu1 O2W 79.84(17) . .
O22 Lu1 O2W 75.99(9) 2_767 .
O1W Lu1 O2W 129.32(7) . .
C26 O24 Lu2 96.38(16) . .
C31 O32 Lu3 133.26(17) . .
C26 O23 Lu3 149.86(18) . .
C26 O23 Lu2 90.73(15) . .
Lu3 O23 Lu2 108.69(7) . .
C31 O31 Lu2 139.52(18) . .
C1 O1 Lu1 153.99(19) . .
O31 C31 O32 124.0(2) . .
O31 C31 C32 116.5(2) . .
O32 C31 C32 119.5(2) . .
O2 C1 O1 124.5(2) . .
O2 C1 C2 118.7(2) . .
O1 C1 C2 116.8(2) . .
C3 C2 C1 112.4(2) . .
C3 C2 C5 111.5(2) . .
C1 C2 C5 109.5(2) . .
C3 C2 C4 108.8(2) . .
C1 C2 C4 107.0(2) . .
C5 C2 C4 107.5(2) . .
C31 C32 C33 112.4(2) . .
C31 C32 C35 107.8(2) . .
C33 C32 C35 112.4(2) . .
C31 C32 C34 105.6(2) . .
C33 C32 C34 109.2(2) . .
C35 C32 C34 109.1(2) . .
C26 C25 C22 116.7(2) . .
O24 C26 O23 118.8(2) . .
O24 C26 C25 122.8(2) . .
O23 C26 C25 118.4(2) . .
O24 C26 Lu2 57.33(14) . .
O23 C26 Lu2 61.89(13) . .
C25 C26 Lu2 172.45(19) . .
C11 C12 C15 112.0(2) . .
C11 C12 C14 111.2(3) . .
C15 C12 C14 111.3(2) . .
C11 C12 C13 105.1(2) . .
C15 C12 C13 108.5(2) . .
C14 C12 C13 108.4(3) . .
O11A C11 O12 117.3(4) . .
O12 C11 O11 133.3(4) . .
O11A C11 C12 124.1(4) . .
O12 C11 C12 118.6(3) . .
O11 C11 C12 107.4(4) . .
C24 C22 C21 111.2(2) . .
C24 C22 C25 111.6(2) . .
C21 C22 C25 110.5(2) . .
C24 C22 C23 109.1(2) . .
C21 C22 C23 106.7(2) . .
C25 C22 C23 107.6(2) . .
C11 O12 Lu2 122.4(2) . .
C1 O2 Lu3 137.07(18) . 1_655
C6 C5 C2 116.6(2) . .
O3 C6 O4 118.5(2) . .
O3 C6 C5 122.5(2) . .
O4 C6 C5 118.9(2) . .
O3 C6 Lu3 58.91(14) . 2_777
O4 C6 Lu3 59.63(13) . 2_777
C5 C6 Lu3 176.59(18) . 2_777
C6 O4 Lu2 146.34(16) . 2_777
C6 O4 Lu3 93.38(15) . 2_777
Lu2 O4 Lu3 109.45(8) 2_777 2_777
C6 O3 Lu3 94.97(16) . 2_777
C36 C35 C32 114.8(2) . .
O33 C36 O34 125.0(3) . .
O33 C36 C35 117.9(2) . .
O34 C36 C35 117.1(2) . .
C36 O33 Lu1 140.20(18) . 2_777
C36 O34 Lu2 139.07(18) . 2_777
O14 C16 O13 119.2(2) . .
O14 C16 C15 118.5(2) . .
O13 C16 C15 122.3(2) . .
O14 C16 Lu3 60.40(14) . 2_667
O13 C16 Lu3 58.87(13) . 2_667
C15 C16 Lu3 178.79(19) . 2_667
C16 C15 C12 118.3(2) . .
C16 O14 Lu3 92.24(17) . 2_667
C16 O13 Lu3 93.53(15) . 2_667
O22 C21 O21 123.0(3) . .
O22 C21 C22 118.6(2) . .
O21 C21 C22 118.3(2) . .
C21 O21 Lu3 177.2(2) . 2_667
C21 O22 Lu1 123.96(19) . 2_767
Lu2 O1H Lu1 128.50(12) . .
C11 O11 Lu1 143.9(4) . .
C11 O11A Lu1 163.3(5) . .

loop_
_geom_bond_atom_site_label_1
_geom_bond_atom_site_label_2
_geom_bond_distance
_geom_bond_site_symmetry_2
Lu3 O21 2.188(2) 2_667
Lu3 O2 2.2210(19) 1_455
Lu3 O32 2.2589(19) .
Lu3 O23 2.3001(18) .
Lu3 O13 2.3552(19) 2_667
Lu3 O14 2.390(2) 2_667
Lu3 O3 2.440(2) 2_777
Lu3 O4 2.4529(19) 2_777
Lu3 C16 2.746(3) 2_667
Lu3 C6 2.838(3) 2_777
Lu2 O1H 2.154(2) .
Lu2 O12 2.223(2) .
Lu2 O34 2.225(2) 2_777
Lu2 O31 2.237(2) .
Lu2 O4 2.3066(18) 2_777
Lu2 O24 2.383(2) .
Lu2 O23 2.4813(19) .
Lu2 C26 2.813(3) .
Lu1 O1H 2.193(2) .
Lu1 O1 2.214(2) .
Lu1 O33 2.230(2) 2_777
Lu1 O11A 2.260(6) .
Lu1 O11 2.265(6) .
Lu1 O22 2.286(2) 2_767
Lu1 O1W 2.3317(19) .
Lu1 O2W 2.337(2) .
O24 C26 1.253(3) .
O32 C31 1.264(3) .
O23 C26 1.294(3) .
O31 C31 1.261(3) .
O1 C1 1.268(3) .
C31 C32 1.526(4) .
C1 O2 1.248(3) .
C1 C2 1.538(4) .
C2 C3 1.530(4) .
C2 C5 1.539(4) .
C2 C4 1.545(4) .
C32 C33 1.530(4) .
C32 C35 1.545(3) .
C32 C34 1.547(4) .
C25 C26 1.509(4) .
C25 C22 1.538(4) .
C12 C11 1.516(4) .
C12 C15 1.529(4) .
C12 C14 1.537(4) .
C12 C13 1.547(4) .
C11 O11A 1.216(7) .
C11 O12 1.255(4) .
C11 O11 1.343(7) .
C22 C24 1.532(4) .
C22 C21 1.533(4) .
C22 C23 1.549(4) .
O2 Lu3 2.2210(19) 1_655
C5 C6 1.510(4) .
C6 O3 1.254(3) .
C6 O4 1.290(3) .
C6 Lu3 2.838(3) 2_777
O4 Lu2 2.3066(18) 2_777
O4 Lu3 2.4529(19) 2_777
O3 Lu3 2.4396(19) 2_777
C35 C36 1.527(4) .
C36 O33 1.253(3) .
C36 O34 1.259(3) .
O33 Lu1 2.230(2) 2_777
O34 Lu2 2.225(2) 2_777
C16 O14 1.263(3) .
C16 O13 1.275(3) .
C16 C15 1.516(4) .
C16 Lu3 2.746(3) 2_667
O14 Lu3 2.390(2) 2_667
O13 Lu3 2.3552(19) 2_667
C21 O22 1.258(3) .
C21 O21 1.274(3) .
O21 Lu3 2.188(2) 2_667
O22 Lu1 2.286(2) 2_767
